data_7048820
loop_
_publ_author_name
'Wang, Si-Yuan'
'Gao, Song'
'Dai, Jun-Wei'
'Shi, Yan-Ru'
'Dong, Xin'
'Weng, Weizheng'
'Zhou, Zhao-Hui'

_publ_section_title
;
 Carbonate and phosphite encaged in the frameworks constructed by square
 lanthanum aminopolycarboxylates and sodium chlorides
;
_journal_name_full 'Dalton Transactions'
_journal_paper_doi 10.1039/C8DT04940H
_journal_year 2019
_chemical_formula_moiety '0.25(C240 H288 K48 La16 N32 O252), 4(O)'
_chemical_formula_sum 'C60 H118 K12 La4 N8 O67'
_chemical_formula_weight 3048.46
_space_group_crystal_system monoclinic
_space_group_IT_number 15
_space_group_name_Hall '-C 2yc'
_space_group_name_H-M_alt 'C 1 2/c 1'
_symmetry_space_group_name_Hall '-C 2yc'
_symmetry_space_group_name_H-M 'C 1 2/c 1'
_atom_sites_solution_hydrogens geom
_atom_sites_solution_primary direct
_audit_creation_date 2017-06-05
_audit_creation_method
;
Olex2 1.2
(compiled 2017.03.28 svn.r3405 for OlexSys, GUI svn.r5337)
;
_audit_update_record
;
2018-12-11 deposited with the CCDC.
2019-01-29 downloaded from the CCDC.
;
_cell_angle_alpha 90
_cell_angle_beta 102.532(4)
_cell_angle_gamma 90
_cell_formula_units_Z 4
_cell_length_a 32.8933(10)
_cell_length_b 9.4679(4)
_cell_length_c 34.2291(14)
_cell_measurement_temperature 173.15
_cell_volume 10406.0(7)
_computing_molecular_graphics 'Olex2 (Dolomanov et al., 2009)'
_computing_publication_material 'Olex2 (Dolomanov et al., 2009)'
_computing_structure_refinement 'ShelXL (Sheldrick, 2015)'
_computing_structure_solution 'SIR2004 (Burla et al., 2007)'
_diffrn_ambient_temperature 173.15
_diffrn_measured_fraction_theta_full 0.951
_diffrn_measured_fraction_theta_max 0.951
_diffrn_measurement_device_type 'multiwire proportional'
_diffrn_measurement_method 'phi and omega scans'
_diffrn_radiation_monochromator graphite
_diffrn_radiation_type MoK\a
_diffrn_radiation_wavelength 0.71073
_diffrn_reflns_av_R_equivalents 0.0550
_diffrn_reflns_av_unetI/netI 0.0722
_diffrn_reflns_Laue_measured_fraction_full 0.951
_diffrn_reflns_Laue_measured_fraction_max 0.951
_diffrn_reflns_limit_h_max 39
_diffrn_reflns_limit_h_min -38
_diffrn_reflns_limit_k_max 11
_diffrn_reflns_limit_k_min -9
_diffrn_reflns_limit_l_max 40
_diffrn_reflns_limit_l_min -32
_diffrn_reflns_number 23750
_diffrn_reflns_point_group_measured_fraction_full 0.951
_diffrn_reflns_point_group_measured_fraction_max 0.951
_diffrn_reflns_theta_full 25.000
_diffrn_reflns_theta_max 25.000
_diffrn_reflns_theta_min 3.115
_exptl_absorpt_coefficient_mu 2.202
_exptl_absorpt_correction_T_max 1.00000
_exptl_absorpt_correction_T_min 0.92938
_exptl_absorpt_correction_type multi-scan
_exptl_crystal_colour colourless
_exptl_crystal_colour_primary colourless
_exptl_crystal_density_diffrn 1.946
_exptl_crystal_description block
_exptl_crystal_F_000 6104
_exptl_crystal_size_max 0.4
_exptl_crystal_size_mid 0.05
_exptl_crystal_size_min 0.05
_refine_diff_density_max 1.602
_refine_diff_density_min -1.351
_refine_diff_density_rms 0.153
_refine_ls_extinction_method none
_refine_ls_goodness_of_fit_ref 1.090
_refine_ls_hydrogen_treatment constr
_refine_ls_matrix_type full
_refine_ls_number_parameters 681
_refine_ls_number_reflns 8712
_refine_ls_number_restraints 6
_refine_ls_restrained_S_all 1.096
_refine_ls_R_factor_all 0.0970
_refine_ls_R_factor_gt 0.0748
_refine_ls_shift/su_max 0.001
_refine_ls_shift/su_mean 0.000
_refine_ls_structure_factor_coef Fsqd
_refine_ls_weighting_details 'w=1/[\s^2^(Fo^2^)+(0.0331P)^2^+256.5792P] where P=(Fo^2^+2Fc^2^)/3'
_refine_ls_weighting_scheme calc
_refine_ls_wR_factor_gt 0.1435
_refine_ls_wR_factor_ref 0.1529
_reflns_Friedel_coverage 0.000
_reflns_number_gt 6855
_reflns_number_total 8712
_reflns_threshold_expression 'I > 2\s(I)'
_cod_data_source_file c8dt04940h2.cif
_cod_data_source_block r
_cod_database_code 7048820
_shelx_shelxl_version_number 2014/7
_shelx_space_group_comment
;
The symmetry employed for this shelxl refinement is uniquely defined
by the following loop, which should always be used as a source of
symmetry information in preference to the above space-group names.
They are only intended as comments.
;
_shelx_estimated_absorpt_t_max 0.898
_shelx_estimated_absorpt_t_min 0.473
_olex2_refinement_description
;
1. Fixed Uiso
 At 1.2 times of:
  All C(H) groups, All C(H,H) groups
2. Uiso/Uaniso restraints and constraints
Uanis(O22) \\sim Ueq: with sigma of 0.02 and sigma for terminal atoms of 0.01
3.a Ternary CH refined with riding coordinates:
 C19(H19), C20(H20), C29(H29), C30(H30)
3.b Secondary CH2 refined with riding coordinates:
 C11(H11A,H11B), C13(H13A,H13B), C15(H15A,H15B), C17(H17A,H17B), C21(H21A,
 H21B), C23(H23A,H23B), C25(H25A,H25B), C27(H27A,H27B), C31(H31A,H31B),
 C32(H32A,H32B), C33(H33A,H33B), C34(H34A,H34B), C35(H35A,H35B), C36(H36A,H36B),
  C37(H37A,H37B), C38(H38A,H38B)
;
_olex2_submission_special_instructions 'No special instructions were received'

loop_
_space_group_symop_operation_xyz
'x, y, z'
'-x, y, -z+1/2'
'x+1/2, y+1/2, z'
'-x+1/2, y+1/2, -z+1/2'
'-x, -y, -z'
'x, -y, z-1/2'
'-x+1/2, -y+1/2, -z'
'x+1/2, -y+1/2, z-1/2'

loop_
_atom_site_label
_atom_site_type_symbol
_atom_site_fract_x
_atom_site_fract_y
_atom_site_fract_z
_atom_site_U_iso_or_equiv
_atom_site_adp_type
_atom_site_occupancy
_atom_site_site_symmetry_order
_atom_site_calc_flag
_atom_site_refinement_flags_posn
_atom_site_refinement_flags_adp
_atom_site_refinement_flags_occupancy
La1 La 0.56927(2) 0.51641(6) 0.16578(2) 0.02609(16) Uani 1 1 d . . .
La2 La 0.39343(2) 0.51475(6) 0.16179(2) 0.02316(16) Uani 1 1 d . . .
C1 C 0.4834(3) 0.3957(11) 0.1758(3) 0.028(2) Uani 1 1 d . . .
C2 C 0.4242(3) 0.6285(12) 0.2478(3) 0.037(3) Uani 1 1 d . . .
C11 C 0.5778(3) 0.7511(11) 0.0843(3) 0.031(2) Uani 1 1 d . . .
H11A H 0.5663 0.6869 0.0617 0.037 Uiso 1 1 calc R . .
H11B H 0.5906 0.8328 0.0735 0.037 Uiso 1 1 calc R . .
C12 C 0.5429(3) 0.8022(14) 0.1034(4) 0.048(3) Uani 1 1 d . . .
C13 C 0.6331(3) 0.7788(10) 0.1422(3) 0.025(2) Uani 1 1 d . . .
H13A H 0.6134 0.8466 0.1500 0.031 Uiso 1 1 calc R . .
H13B H 0.6522 0.8325 0.1289 0.031 Uiso 1 1 calc R . .
C14 C 0.6583(3) 0.7066(11) 0.1796(3) 0.028(2) Uani 1 1 d . . .
C15 C 0.6477(3) 0.2955(11) 0.1381(3) 0.027(2) Uani 1 1 d . . .
H15A H 0.6713 0.3626 0.1436 0.033 Uiso 1 1 calc R . .
H15B H 0.6558 0.2143 0.1232 0.033 Uiso 1 1 calc R . .
C16 C 0.6390(4) 0.2442(13) 0.1773(3) 0.044(3) Uani 1 1 d . . .
C17 C 0.5793(3) 0.2588(11) 0.0961(3) 0.027(2) Uani 1 1 d . . .
H17A H 0.5767 0.1891 0.1169 0.033 Uiso 1 1 calc R . .
H17B H 0.5882 0.2078 0.0741 0.033 Uiso 1 1 calc R . .
C18 C 0.5375(3) 0.3278(12) 0.0802(3) 0.032(3) Uani 1 1 d . . .
C19 C 0.6402(3) 0.5938(11) 0.0956(3) 0.026(2) Uani 1 1 d . . .
H19 H 0.6655 0.5758 0.1171 0.031 Uiso 1 1 calc R . .
C20 C 0.6224(3) 0.4511(10) 0.0802(3) 0.024(2) Uani 1 1 d . . .
H20 H 0.5961 0.4691 0.0600 0.029 Uiso 1 1 calc R . .
C21 C 0.3477(3) 0.7497(10) 0.0807(3) 0.027(2) Uani 1 1 d . . .
H21A H 0.3301 0.8321 0.0703 0.032 Uiso 1 1 calc R . .
H21B H 0.3485 0.6861 0.0579 0.032 Uiso 1 1 calc R . .
C22 C 0.3912(3) 0.7993(13) 0.0990(4) 0.049(3) Uani 1 1 d . . .
C23 C 0.3191(3) 0.7797(10) 0.1383(3) 0.028(2) Uani 1 1 d . . .
H23A H 0.2943 0.8349 0.1252 0.034 Uiso 1 1 calc R . .
H23B H 0.3427 0.8457 0.1465 0.034 Uiso 1 1 calc R . .
C24 C 0.3103(3) 0.7041(10) 0.1752(3) 0.025(2) Uani 1 1 d . . .
C25 C 0.3026(3) 0.2922(11) 0.1325(3) 0.027(2) Uani 1 1 d . . .
H25A H 0.2886 0.2096 0.1176 0.032 Uiso 1 1 calc R . .
H25B H 0.2807 0.3571 0.1374 0.032 Uiso 1 1 calc R . .
C26 C 0.3280(3) 0.2426(11) 0.1721(3) 0.030(2) Uani 1 1 d . . .
C27 C 0.3517(3) 0.2605(10) 0.0900(3) 0.026(2) Uani 1 1 d . . .
H27A H 0.3333 0.2109 0.0675 0.031 Uiso 1 1 calc R . .
H27B H 0.3635 0.1894 0.1106 0.031 Uiso 1 1 calc R . .
C28 C 0.3868(3) 0.3313(11) 0.0751(3) 0.029(2) Uani 1 1 d . . .
C29 C 0.2905(3) 0.5945(10) 0.0912(3) 0.021(2) Uani 1 1 d . . .
H29 H 0.2756 0.5737 0.1131 0.026 Uiso 1 1 calc R . .
C30 C 0.3009(3) 0.4514(9) 0.0750(3) 0.021(2) Uani 1 1 d . . .
H30 H 0.3182 0.4710 0.0549 0.025 Uiso 1 1 calc R . .
C31 C 0.6543(3) 0.6769(11) 0.0620(3) 0.035(3) Uani 1 1 d . . .
H31A H 0.6294 0.7030 0.0413 0.042 Uiso 1 1 calc R . .
H31B H 0.6680 0.7654 0.0733 0.042 Uiso 1 1 calc R . .
C32 C 0.6843(3) 0.5933(12) 0.0423(3) 0.037(3) Uani 1 1 d . . .
H32A H 0.6917 0.6499 0.0206 0.044 Uiso 1 1 calc R . .
H32B H 0.7102 0.5727 0.0624 0.044 Uiso 1 1 calc R . .
C33 C 0.6642(3) 0.4573(12) 0.0256(3) 0.037(3) Uani 1 1 d . . .
H33A H 0.6837 0.4027 0.0132 0.044 Uiso 1 1 calc R . .
H33B H 0.6390 0.4779 0.0047 0.044 Uiso 1 1 calc R . .
C34 C 0.6523(3) 0.3712(11) 0.0588(3) 0.030(2) Uani 1 1 d . . .
H34A H 0.6778 0.3458 0.0787 0.036 Uiso 1 1 calc R . .
H34B H 0.6388 0.2825 0.0474 0.036 Uiso 1 1 calc R . .
C35 C 0.2597(3) 0.6787(11) 0.0593(3) 0.030(2) Uani 1 1 d . . .
H35A H 0.2512 0.7651 0.0718 0.036 Uiso 1 1 calc R . .
H35B H 0.2741 0.7087 0.0381 0.036 Uiso 1 1 calc R . .
C36 C 0.2209(3) 0.5959(12) 0.0402(3) 0.038(3) Uani 1 1 d . . .
H36A H 0.2053 0.5701 0.0608 0.045 Uiso 1 1 calc R . .
H36B H 0.2026 0.6546 0.0197 0.045 Uiso 1 1 calc R . .
C37 C 0.2334(3) 0.4639(11) 0.0210(3) 0.032(2) Uani 1 1 d . . .
H37A H 0.2481 0.4897 -0.0003 0.038 Uiso 1 1 calc R . .
H37B H 0.2082 0.4091 0.0087 0.038 Uiso 1 1 calc R . .
C38 C 0.2622(3) 0.3732(11) 0.0531(3) 0.029(2) Uani 1 1 d . . .
H38A H 0.2462 0.3408 0.0728 0.035 Uiso 1 1 calc R . .
H38B H 0.2708 0.2884 0.0400 0.035 Uiso 1 1 calc R . .
N1 N 0.6099(2) 0.6758(8) 0.1140(2) 0.0219(17) Uani 1 1 d . . .
N2 N 0.6113(2) 0.3655(8) 0.1132(2) 0.0231(17) Uani 1 1 d . . .
N3 N 0.3292(2) 0.6745(8) 0.1102(2) 0.0231(18) Uani 1 1 d . . .
N4 N 0.3271(2) 0.3647(8) 0.1074(2) 0.0197(17) Uani 1 1 d . . .
O1 O 0.4804(2) 0.5255(7) 0.1645(2) 0.0346(16) Uani 1 1 d . . .
O2 O 0.51898(19) 0.3338(7) 0.1823(2) 0.0314(16) Uani 1 1 d . . .
O3 O 0.4502(2) 0.3303(7) 0.1795(2) 0.0323(16) Uani 1 1 d . . .
O4 O 0.4378(2) 0.6942(8) 0.2815(2) 0.0381(18) Uani 1 1 d . . .
O5 O 0.4219(2) 0.6979(7) 0.2146(2) 0.0342(17) Uani 1 1 d . . .
O6 O 0.4135(2) 0.5017(7) 0.2479(2) 0.0395(18) Uani 1 1 d . . .
O11 O 0.5341(2) 0.7337(8) 0.1317(2) 0.0367(18) Uani 1 1 d . . .
O12 O 0.5220(4) 0.8980(18) 0.0872(5) 0.172(9) Uani 1 1 d . . .
O13 O 0.6435(2) 0.5975(8) 0.19113(19) 0.0346(17) Uani 1 1 d . . .
O14 O 0.6916(2) 0.7668(8) 0.1961(2) 0.0363(17) Uani 1 1 d . . .
O15 O 0.6109(2) 0.3005(8) 0.1913(2) 0.0357(17) Uani 1 1 d . . .
O16 O 0.6642(4) 0.1618(16) 0.1955(3) 0.133(6) Uani 1 1 d . . .
O17 O 0.5289(2) 0.4369(9) 0.0972(2) 0.0372(18) Uani 1 1 d . . .
O18 O 0.5139(2) 0.2671(9) 0.0509(2) 0.050(2) Uani 1 1 d . . .
O21 O 0.4127(2) 0.7338(7) 0.1275(2) 0.0324(17) Uani 1 1 d . . .
O22 O 0.4043(3) 0.9005(15) 0.0838(4) 0.143(6) Uani 1 1 d . U .
O23 O 0.3300(2) 0.5923(8) 0.18676(18) 0.0304(16) Uani 1 1 d . . .
O24 O 0.2849(2) 0.7634(8) 0.1926(2) 0.0346(17) Uani 1 1 d . . .
O25 O 0.3629(2) 0.2973(7) 0.18538(19) 0.0298(16) Uani 1 1 d . . .
O26 O 0.3110(3) 0.1580(12) 0.1904(3) 0.086(4) Uani 1 1 d . . .
O27 O 0.40235(19) 0.4399(8) 0.0928(2) 0.0340(17) Uani 1 1 d . . .
O28 O 0.3979(2) 0.2729(8) 0.0462(2) 0.0367(18) Uani 1 1 d . . .
O1W O 0.6066(7) -0.035(2) 0.2961(10) 0.274(16) Uani 1 1 d . . .
O2W O 0.2235(3) 0.4930(13) 0.1573(4) 0.104(4) Uani 1 1 d . . .
O5W O 0.5950(7) -0.0437(16) 0.2206(10) 0.272(16) Uani 1 1 d . . .
O6W O 0.3767(4) 0.0123(14) 0.0006(4) 0.109(4) Uani 1 1 d . . .
O7W O 0.2558(3) 0.6023(16) 0.2493(3) 0.118(6) Uani 1 1 d . . .
O8W O 0.4351(4) 1.0565(18) 0.1623(8) 0.224(12) Uani 1 1 d . . .
O9W O 0.5000 1.0202(14) 0.2500 0.063(3) Uani 1 2 d S T P
O10W O 0.4493(2) 0.4391(10) 0.0093(2) 0.050(2) Uani 1 1 d . . .
O11W O 0.4616(7) -0.007(2) -0.0146(6) 0.225(11) Uani 1 1 d . . .
O12W O 0.4397(12) 0.772(2) 0.0167(6) 0.35(2) Uani 1 1 d . . .
O13W O 0.5306(5) 1.0562(13) 0.1665(6) 0.175(8) Uani 1 1 d . . .
K4 K 0.45823(8) 0.0590(3) 0.06016(10) 0.0611(8) Uani 1 1 d . . .
K2 K 0.57169(9) 0.2184(3) 0.25168(7) 0.0487(7) Uani 1 1 d . . .
K3 K 0.46342(7) 0.6100(3) 0.07974(9) 0.0488(7) Uani 1 1 d . . .
K1 K 0.48505(8) 0.8102(3) 0.18337(9) 0.0531(7) Uani 1 1 d . . .
K5 K 0.31349(7) -0.0269(2) 0.24832(6) 0.0290(5) Uani 1 1 d . . .
K6 K 0.32256(9) 0.4205(3) 0.24720(7) 0.0499(7) Uani 1 1 d . . .
O14W O 0.7369(2) 0.4969(10) 0.1546(3) 0.068(3) Uani 1 1 d . . .

loop_
_atom_site_aniso_label
_atom_site_aniso_U_11
_atom_site_aniso_U_22
_atom_site_aniso_U_33
_atom_site_aniso_U_23
_atom_site_aniso_U_13
_atom_site_aniso_U_12
La1 0.0234(3) 0.0295(3) 0.0278(4) 0.0072(2) 0.0110(2) 0.0033(2)
La2 0.0235(3) 0.0198(3) 0.0306(4) 0.0042(2) 0.0158(2) 0.0004(2)
C1 0.023(5) 0.035(6) 0.030(6) 0.001(4) 0.014(4) 0.004(4)
C2 0.043(6) 0.035(7) 0.037(7) -0.001(5) 0.020(5) 0.008(5)
C11 0.025(5) 0.045(7) 0.021(6) 0.012(5) 0.003(4) -0.009(4)
C12 0.021(6) 0.067(9) 0.053(8) 0.037(7) 0.004(5) 0.004(5)
C13 0.024(5) 0.029(6) 0.024(6) -0.007(4) 0.005(4) -0.006(4)
C14 0.028(5) 0.039(6) 0.022(6) -0.006(4) 0.012(5) 0.005(5)
C15 0.020(5) 0.043(6) 0.018(6) -0.003(4) 0.002(4) 0.012(4)
C16 0.046(7) 0.065(8) 0.017(7) 0.004(5) 0.003(5) 0.026(6)
C17 0.021(5) 0.039(6) 0.020(6) 0.005(4) -0.002(4) -0.012(4)
C18 0.013(5) 0.045(7) 0.038(7) 0.024(5) 0.002(5) -0.007(4)
C19 0.023(5) 0.040(6) 0.016(6) -0.006(4) 0.006(4) -0.007(4)
C20 0.012(4) 0.042(6) 0.017(5) -0.003(4) 0.003(4) -0.002(4)
C21 0.028(5) 0.027(5) 0.032(6) 0.013(4) 0.021(4) 0.009(4)
C22 0.021(6) 0.049(8) 0.084(10) 0.036(7) 0.026(6) 0.010(5)
C23 0.030(5) 0.020(5) 0.040(7) 0.000(4) 0.020(5) -0.001(4)
C24 0.023(5) 0.036(6) 0.016(6) -0.005(4) 0.008(4) -0.007(4)
C25 0.033(5) 0.036(6) 0.016(6) -0.003(4) 0.015(4) -0.006(4)
C26 0.041(6) 0.032(6) 0.018(6) 0.000(4) 0.014(5) -0.010(5)
C27 0.038(6) 0.022(5) 0.021(6) 0.002(4) 0.014(4) 0.006(4)
C28 0.028(5) 0.032(6) 0.028(6) 0.007(5) 0.010(5) 0.008(4)
C29 0.022(5) 0.028(5) 0.017(5) 0.004(4) 0.012(4) 0.004(4)
C30 0.021(5) 0.025(5) 0.022(6) 0.000(4) 0.013(4) 0.000(4)
C31 0.041(6) 0.033(6) 0.034(7) -0.007(5) 0.012(5) -0.012(5)
C32 0.040(6) 0.045(7) 0.032(7) 0.000(5) 0.020(5) -0.015(5)
C33 0.029(5) 0.054(7) 0.030(7) -0.006(5) 0.013(5) -0.002(5)
C34 0.029(5) 0.033(6) 0.033(6) -0.005(4) 0.015(5) -0.014(4)
C35 0.027(5) 0.038(6) 0.029(6) 0.004(4) 0.012(4) 0.005(4)
C36 0.030(6) 0.049(7) 0.036(7) 0.019(5) 0.009(5) 0.007(5)
C37 0.028(5) 0.045(7) 0.021(6) 0.004(5) 0.002(4) -0.005(5)
C38 0.026(5) 0.037(6) 0.025(6) 0.003(4) 0.009(4) -0.007(4)
N1 0.025(4) 0.028(4) 0.012(4) 0.003(3) 0.002(3) -0.005(3)
N2 0.017(4) 0.028(4) 0.026(5) -0.001(3) 0.006(3) -0.003(3)
N3 0.025(4) 0.021(4) 0.029(5) 0.007(3) 0.017(4) 0.004(3)
N4 0.024(4) 0.022(4) 0.018(5) 0.008(3) 0.016(3) 0.002(3)
O1 0.044(4) 0.028(4) 0.036(4) 0.005(3) 0.017(3) -0.001(3)
O2 0.027(4) 0.032(4) 0.038(5) 0.006(3) 0.014(3) 0.005(3)
O3 0.029(4) 0.032(4) 0.041(5) 0.006(3) 0.019(3) 0.000(3)
O4 0.038(4) 0.039(4) 0.041(5) -0.001(4) 0.016(4) 0.000(3)
O5 0.042(4) 0.033(4) 0.030(4) 0.001(3) 0.014(3) -0.006(3)
O6 0.038(4) 0.030(4) 0.055(5) 0.000(4) 0.021(3) 0.000(3)
O11 0.035(4) 0.041(5) 0.039(5) 0.017(3) 0.017(3) 0.008(3)
O12 0.090(8) 0.241(17) 0.223(15) 0.205(14) 0.118(10) 0.119(10)
O13 0.029(4) 0.055(5) 0.020(4) 0.008(3) 0.006(3) 0.003(3)
O14 0.032(4) 0.046(5) 0.025(4) -0.014(3) -0.005(3) 0.001(3)
O15 0.034(4) 0.048(5) 0.029(4) 0.010(3) 0.015(3) 0.014(3)
O16 0.164(12) 0.206(15) 0.045(7) 0.067(8) 0.057(7) 0.146(11)
O17 0.022(4) 0.057(5) 0.031(5) 0.013(4) 0.004(3) 0.007(3)
O18 0.035(4) 0.065(6) 0.040(5) 0.013(4) -0.018(4) -0.018(4)
O21 0.027(4) 0.037(4) 0.035(5) 0.008(3) 0.010(3) -0.001(3)
O22 0.046(6) 0.154(11) 0.212(12) 0.155(10) -0.009(7) -0.024(6)
O23 0.030(4) 0.046(5) 0.018(4) 0.011(3) 0.012(3) 0.011(3)
O24 0.033(4) 0.047(5) 0.028(4) -0.007(3) 0.016(3) 0.007(3)
O25 0.030(4) 0.032(4) 0.029(4) 0.013(3) 0.011(3) 0.001(3)
O26 0.086(7) 0.121(9) 0.038(6) 0.043(6) -0.018(5) -0.075(7)
O27 0.024(4) 0.039(5) 0.046(5) 0.001(3) 0.023(3) -0.006(3)
O28 0.031(4) 0.056(5) 0.026(4) -0.002(3) 0.014(3) 0.007(3)
O1W 0.170(18) 0.116(16) 0.46(4) 0.13(2) -0.11(2) -0.064(14)
O2W 0.068(7) 0.100(9) 0.166(11) -0.056(8) 0.076(7) -0.027(6)
O5W 0.27(2) 0.057(10) 0.58(5) -0.057(18) 0.30(3) -0.004(13)
O6W 0.089(8) 0.112(11) 0.114(10) 0.004(8) -0.002(7) -0.018(7)
O7W 0.096(8) 0.236(16) 0.022(5) -0.016(7) 0.011(5) -0.112(9)
O8W 0.070(9) 0.109(13) 0.43(3) -0.126(17) -0.075(14) 0.047(9)
O9W 0.061(8) 0.056(9) 0.074(9) 0.000 0.016(7) 0.000
O10W 0.034(4) 0.088(7) 0.028(5) 0.014(4) 0.003(3) -0.007(4)
O11W 0.31(3) 0.20(2) 0.178(18) -0.089(16) 0.081(18) -0.10(2)
O12W 0.72(6) 0.129(19) 0.110(15) -0.022(13) -0.09(2) 0.12(3)
O13W 0.167(13) 0.050(8) 0.37(2) -0.054(11) 0.198(16) -0.038(8)
K4 0.0467(16) 0.0378(16) 0.111(3) 0.0155(15) 0.0438(16) 0.0044(12)
K2 0.0785(19) 0.0425(16) 0.0272(15) 0.0024(11) 0.0162(13) 0.0133(13)
K3 0.0207(12) 0.0533(17) 0.076(2) 0.0178(14) 0.0183(12) 0.0034(11)
K1 0.0407(15) 0.0401(16) 0.087(2) 0.0078(14) 0.0312(14) -0.0013(12)
K5 0.0397(12) 0.0259(11) 0.0220(12) 0.0034(9) 0.0085(9) 0.0044(9)
K6 0.0655(18) 0.0650(19) 0.0198(15) -0.0017(11) 0.0107(12) -0.0259(14)
O14W 0.031(4) 0.076(7) 0.086(7) -0.011(5) -0.012(4) 0.003(4)

loop_
_atom_type_symbol
_atom_type_description
_atom_type_scat_dispersion_real
_atom_type_scat_dispersion_imag
_atom_type_scat_source
C C 0.0033 0.0016 'International Tables Vol C Tables 4.2.6.8 and 6.1.1.4'
H H 0.0000 0.0000 'International Tables Vol C Tables 4.2.6.8 and 6.1.1.4'
K K 0.2009 0.2494 'International Tables Vol C Tables 4.2.6.8 and 6.1.1.4'
La La -0.2871 2.4523 'International Tables Vol C Tables 4.2.6.8 and 6.1.1.4'
N N 0.0061 0.0033 'International Tables Vol C Tables 4.2.6.8 and 6.1.1.4'
O O 0.0106 0.0060 'International Tables Vol C Tables 4.2.6.8 and 6.1.1.4'

loop_
_geom_angle_atom_site_label_1
_geom_angle_atom_site_label_2
_geom_angle_atom_site_label_3
_geom_angle
_geom_angle_site_symmetry_1
_geom_angle_site_symmetry_3
C2 La1 C1 84.1(3) 2_655 .
N1 La1 C1 144.2(2) . .
N1 La1 C2 117.6(2) . 2_655
N1 La1 N2 61.5(2) . .
N1 La1 O1 125.1(2) . .
N1 La1 O6 130.0(2) . 2_655
N2 La1 C1 117.0(2) . .
N2 La1 C2 145.3(3) . 2_655
N2 La1 O1 128.4(2) . .
N2 La1 O6 127.0(2) . 2_655
O1 La1 C1 24.2(2) . .
O1 La1 C2 82.3(2) . 2_655
O2 La1 C1 23.3(2) . .
O2 La1 C2 86.3(2) . 2_655
O2 La1 N1 155.3(2) . .
O2 La1 N2 103.0(2) . .
O2 La1 O1 47.47(19) . .
O2 La1 O6 74.5(2) . 2_655
O2 La1 O17 76.7(2) . .
O4 La1 C1 86.5(2) 2_655 .
O4 La1 C2 23.9(3) 2_655 2_655
O4 La1 N1 102.7(2) 2_655 .
O4 La1 N2 156.0(2) 2_655 .
O4 La1 O1 75.1(2) 2_655 .
O4 La1 O2 97.5(2) 2_655 .
O4 La1 O6 47.7(2) 2_655 2_655
O4 La1 O11 71.4(2) 2_655 .
O4 La1 O13 77.4(2) 2_655 .
O4 La1 O17 138.5(2) 2_655 .
O6 La1 C1 81.5(2) 2_655 .
O6 La1 C2 23.7(2) 2_655 2_655
O6 La1 O1 89.46(19) 2_655 .
O11 La1 C1 90.8(2) . .
O11 La1 C2 95.3(3) . 2_655
O11 La1 N1 60.8(2) . .
O11 La1 N2 110.5(2) . .
O11 La1 O1 67.1(2) . .
O11 La1 O2 113.8(2) . .
O11 La1 O6 118.8(2) . 2_655
O11 La1 O13 102.9(2) . .
O11 La1 O17 73.7(2) . .
O13 La1 C1 154.1(2) . .
O13 La1 C2 73.0(2) . 2_655
O13 La1 N1 60.5(2) . .
O13 La1 N2 78.9(2) . .
O13 La1 O1 152.5(2) . .
O13 La1 O2 139.3(2) . .
O13 La1 O6 72.7(2) . 2_655
O13 La1 O17 132.7(2) . .
O15 La1 C1 95.8(2) . .
O15 La1 C2 91.6(3) . 2_655
O15 La1 N1 110.6(2) . .
O15 La1 N2 60.8(2) . .
O15 La1 O1 119.9(2) . .
O15 La1 O2 72.6(2) . .
O15 La1 O4 115.1(2) . 2_655
O15 La1 O6 68.5(2) . 2_655
O15 La1 O11 170.9(2) . .
O15 La1 O13 73.4(2) . .
O15 La1 O17 102.5(2) . .
O17 La1 C1 72.1(2) . .
O17 La1 C2 153.3(2) . 2_655
O17 La1 N1 78.8(2) . .
O17 La1 N2 60.1(2) . .
O17 La1 O1 71.0(2) . .
O17 La1 O6 151.2(2) . 2_655
C2 La2 C1 82.8(3) . .
N3 La2 C1 146.7(2) . .
N3 La2 C2 116.6(2) . .
N3 La2 N4 61.0(2) . .
N3 La2 O6 128.8(2) . .
N4 La2 C1 118.6(2) . .
N4 La2 C2 145.5(2) . .
O1 La2 C1 24.5(2) . .
O1 La2 C2 80.6(2) . .
O1 La2 N3 127.02(19) . .
O1 La2 N4 130.33(19) . .
O1 La2 O6 87.87(19) . .
O3 La2 C1 23.7(2) . .
O3 La2 C2 86.6(3) . .
O3 La2 N3 156.3(2) . .
O3 La2 N4 103.2(2) . .
O3 La2 O1 48.1(2) . .
O3 La2 O5 99.4(2) . .
O3 La2 O6 74.5(2) . .
O3 La2 O27 78.6(2) . .
O5 La2 C1 86.9(2) . .
O5 La2 C2 24.2(3) . .
O5 La2 N3 100.8(2) . .
O5 La2 N4 154.1(2) . .
O5 La2 O1 74.8(2) . .
O5 La2 O6 48.1(2) . .
O5 La2 O27 139.0(2) . .
O6 La2 C1 80.0(2) . .
O6 La2 C2 23.9(2) . .
O6 La2 N4 127.34(19) . .
O21 La2 C1 92.5(2) . .
O21 La2 C2 95.3(3) . .
O21 La2 N3 60.6(2) . .
O21 La2 N4 109.4(2) . .
O21 La2 O1 68.6(2) . .
O21 La2 O3 115.5(2) . .
O21 La2 O5 71.3(2) . .
O21 La2 O6 119.0(2) . .
O21 La2 O27 73.0(2) . .
O23 La2 C1 151.8(2) . .
O23 La2 C2 72.6(2) . .
O23 La2 N3 60.26(19) . .
O23 La2 N4 78.4(2) . .
O23 La2 O1 151.2(2) . .
O23 La2 O3 137.7(2) . .
O23 La2 O5 76.4(2) . .
O23 La2 O6 71.87(19) . .
O23 La2 O21 103.1(2) . .
O23 La2 O27 131.7(2) . .
O25 La2 C1 95.0(2) . .
O25 La2 C2 92.9(3) . .
O25 La2 N3 109.8(2) . .
O25 La2 N4 60.5(2) . .
O25 La2 O1 119.4(2) . .
O25 La2 O3 71.5(2) . .
O25 La2 O5 116.5(2) . .
O25 La2 O6 69.7(2) . .
O25 La2 O21 169.5(2) . .
O25 La2 O23 73.2(2) . .
O25 La2 O27 101.9(2) . .
O27 La2 C1 75.2(2) . .
O27 La2 C2 154.4(2) . .
O27 La2 N3 78.1(2) . .
O27 La2 N4 59.45(19) . .
O27 La2 O1 73.9(2) . .
O27 La2 O6 153.1(2) . .
La2 C1 La1 134.6(3) . .
O1 C1 La1 68.3(5) . .
O1 C1 La2 66.4(5) . .
O2 C1 La1 51.4(5) . .
O2 C1 La2 174.0(7) . .
O2 C1 O1 119.6(9) . .
O3 C1 La1 172.5(7) . .
O3 C1 La2 52.3(5) . .
O3 C1 O1 118.7(8) . .
O3 C1 O2 121.7(9) . .
La2 C2 La1 136.8(4) . 2_655
O4 C2 La1 51.6(5) . 2_655
O4 C2 La2 171.6(8) . .
O5 C2 La1 169.6(8) . 2_655
O5 C2 La2 53.1(5) . .
O5 C2 O4 118.5(10) . .
O6 C2 La1 68.3(6) . 2_655
O6 C2 La2 68.6(6) . .
O6 C2 O4 119.9(10) . .
O6 C2 O5 121.6(10) . .
N1 C11 C12 110.6(8) . .
C11 C12 K3 111.6(8) . .
O11 C12 C11 119.4(10) . .
O11 C12 K3 65.3(6) . .
O12 C12 C11 116.9(10) . .
O12 C12 O11 123.1(11) . .
O12 C12 K3 87.7(10) . .
N1 C13 C14 111.4(8) . .
C13 C14 K5 106.3(6) . 2_665
O13 C14 C13 117.3(9) . .
O13 C14 O14 126.8(10) . .
O13 C14 K5 115.8(6) . 2_665
O14 C14 C13 115.9(9) . .
O14 C14 K5 44.3(5) . 2_665
N2 C15 C16 111.8(8) . .
C15 C16 K6 116.4(8) . 2_655
O15 C16 C15 120.1(9) . .
O15 C16 K6 69.6(6) . 2_655
O16 C16 C15 115.1(10) . .
O16 C16 O15 124.0(11) . .
O16 C16 K6 78.9(9) . 2_655
N2 C17 C18 111.0(8) . .
O17 C18 C17 118.1(9) . .
O17 C18 O18 125.7(9) . .
O18 C18 C17 116.2(10) . .
C20 C19 C31 110.6(8) . .
N1 C19 C20 111.2(7) . .
N1 C19 C31 112.4(8) . .
C19 C20 C34 111.2(7) . .
N2 C20 C19 111.1(7) . .
N2 C20 C34 112.2(8) . .
N3 C21 C22 111.3(8) . .
C21 C22 K3 115.2(8) . .
O21 C22 C21 119.8(9) . .
O21 C22 K3 63.6(6) . .
O22 C22 C21 117.5(11) . .
O22 C22 O21 122.6(11) . .
O22 C22 K3 90.4(9) . .
N3 C23 C24 109.4(7) . .
O23 C24 C23 118.3(8) . .
O24 C24 C23 116.4(9) . .
O24 C24 O23 125.2(9) . .
N4 C25 C26 114.0(8) . .
C25 C26 K6 117.2(6) . .
O25 C26 C25 118.9(8) . .
O25 C26 K6 71.9(5) . .
O26 C26 C25 116.1(9) . .
O26 C26 O25 124.8(10) . .
O26 C26 K6 79.5(7) . .
N4 C27 C28 111.3(8) . .
O27 C28 C27 117.7(8) . .
O27 C28 O28 125.9(9) . .
O28 C28 C27 116.4(9) . .
C30 C29 C35 111.5(8) . .
N3 C29 C30 111.5(7) . .
N3 C29 C35 114.3(7) . .
C38 C30 C29 112.2(7) . .
N4 C30 C29 110.9(7) . .
N4 C30 C38 112.7(7) . .
C32 C31 C19 112.9(9) . .
C33 C32 C31 109.8(8) . .
C32 C33 C34 109.8(8) . .
C33 C34 C20 112.7(9) . .
C36 C35 C29 113.5(8) . .
C37 C36 C35 109.4(8) . .
C36 C37 C38 109.5(8) . .
C30 C38 C37 113.5(8) . .
C11 N1 La1 108.6(5) . .
C11 N1 C19 113.6(7) . .
C13 N1 La1 100.9(5) . .
C13 N1 C11 108.9(8) . .
C13 N1 C19 108.7(7) . .
C19 N1 La1 115.3(5) . .
C15 N2 La1 107.7(5) . .
C15 N2 C17 109.9(8) . .
C15 N2 C20 112.2(7) . .
C17 N2 La1 101.0(5) . .
C17 N2 C20 109.8(7) . .
C20 N2 La1 115.6(5) . .
C21 N3 La2 108.5(5) . .
C21 N3 C23 107.9(7) . .
C21 N3 C29 112.7(7) . .
C23 N3 La2 101.2(5) . .
C23 N3 C29 109.5(7) . .
C29 N3 La2 116.2(5) . .
C25 N4 La2 106.5(5) . .
C25 N4 C27 109.9(7) . .
C25 N4 C30 112.9(7) . .
C27 N4 La2 100.5(5) . .
C27 N4 C30 110.2(7) . .
C30 N4 La2 116.0(5) . .
La1 O1 K3 89.90(18) . .
La2 O1 La1 176.1(3) . .
La2 O1 K3 90.2(2) . .
C1 O1 La1 87.6(5) . .
C1 O1 La2 89.2(5) . .
C1 O1 K3 122.8(6) . .
C1 O1 K1 149.7(6) . .
K1 O1 La1 91.2(2) . .
K1 O1 La2 92.7(2) . .
K1 O1 K3 87.4(2) . .
La1 O2 K2 98.0(2) . .
C1 O2 La1 105.4(6) . .
C1 O2 K2 133.4(6) . .
La2 O3 K2 98.6(2) . 2_655
C1 O3 La2 104.0(6) . .
C1 O3 K2 129.7(6) . 2_655
La1 O4 K1 99.9(3) 2_655 2_655
C2 O4 La1 104.4(6) . 2_655
C2 O4 K1 132.5(6) . 2_655
La2 O5 K1 100.5(2) . .
C2 O5 La2 102.7(7) . .
C2 O5 K1 129.0(6) . .
La1 O6 K6 89.71(19) 2_655 .
La2 O6 La1 174.5(3) . 2_655
La2 O6 K6 89.8(2) . .
C2 O6 La1 87.9(6) . 2_655
C2 O6 La2 87.6(6) . .
C2 O6 K2 153.3(6) . 2_655
C2 O6 K6 120.9(6) . .
K2 O6 La1 92.7(2) 2_655 2_655
K2 O6 La2 92.8(2) 2_655 .
K2 O6 K6 85.8(2) 2_655 .
La1 O11 K3 100.6(3) . .
La1 O11 K1 101.1(2) . .
C12 O11 La1 128.6(7) . .
C12 O11 K3 91.3(7) . .
C12 O11 K1 129.0(7) . .
K1 O11 K3 89.8(2) . .
C12 O12 K4 161.2(9) . 1_565
C12 O12 K3 71.2(10) . .
K4 O12 K3 92.5(4) 1_565 .
La1 O13 K6 106.3(3) . 2_655
C14 O13 La1 124.1(6) . .
C14 O13 K6 129.1(6) . 2_655
C14 O14 K5 117.2(6) . 2_665
La1 O15 K2 100.4(2) . .
La1 O15 K6 101.6(3) . 2_655
C16 O15 La1 127.4(7) . .
C16 O15 K2 132.0(7) . .
C16 O15 K6 86.7(7) . 2_655
K2 O15 K6 88.2(2) . 2_655
C16 O16 K5 150.8(10) . 2_655
C16 O16 K6 78.7(9) . 2_655
K5 O16 K6 95.5(3) 2_655 2_655
La1 O17 K3 105.0(3) . .
C18 O17 La1 123.3(6) . .
C18 O17 K3 131.1(6) . .
C18 O18 K4 122.8(6) . .
La2 O21 K3 99.6(2) . .
La2 O21 K1 99.0(2) . .
C22 O21 La2 128.2(7) . .
C22 O21 K3 93.3(7) . .
C22 O21 K1 131.4(7) . .
K1 O21 K3 88.91(19) . .
C22 O22 K4 157.6(9) . 1_565
C22 O22 K3 68.6(9) . .
K4 O22 K3 91.1(4) 1_565 .
La2 O23 K6 107.7(2) . .
C24 O23 La2 123.0(5) . .
C24 O23 K6 128.6(5) . .
C24 O24 K5 119.0(6) . 1_565
La2 O25 K2 100.0(2) . 2_655
La2 O25 K6 100.4(2) . .
C26 O25 La2 128.7(6) . .
C26 O25 K2 131.4(6) . 2_655
C26 O25 K6 84.5(5) . .
K2 O25 K6 86.79(19) 2_655 .
C26 O26 K5 151.3(8) . .
C26 O26 K6 77.9(7) . .
K5 O26 K6 94.6(3) . .
La2 O27 K3 103.2(3) . .
C28 O27 La2 124.3(6) . .
C28 O27 K3 131.1(6) . .
C28 O28 K4 120.0(6) . .
K2 O1W K5 90.2(7) . 2_655
K2 O5W K5 98.8(7) . 2_655
K5 O7W K6 114.1(5) 4 .
K1 O8W K2 107.1(7) . 2_665
K2 O9W K2 102.7(4) 1_565 2_665
K1 O9W K2 115.41(7) . 1_565
K1 O9W K2 113.76(7) 2_655 1_565
K1 O9W K2 113.76(7) . 2_665
K1 O9W K2 115.41(7) 2_655 2_665
K1 O9W K1 96.5(4) 2_655 .
K4 O11W K4 132.7(8) . 5_655
K3 O12W K4 97.2(5) . 1_565
K1 O13W K2 109.1(6) . 1_565
O12 K4 O18 87.4(4) 1_545 .
O12 K4 O28 166.5(5) 1_545 .
O12 K4 O6W 133.1(5) 1_545 .
O12 K4 O11W 90.3(7) 1_545 .
O12 K4 O11W 55.1(5) 1_545 5_655
O12 K4 O12W 73.5(7) 1_545 1_545
O12 K4 K3 50.4(4) 1_545 1_545
O12 K4 K1 53.9(2) 1_545 1_545
O18 K4 O28 85.8(2) . .
O18 K4 O6W 122.8(3) . .
O18 K4 O11W 56.3(4) . 5_655
O18 K4 O12W 129.7(7) . 1_545
O18 K4 K3 136.0(2) . 1_545
O18 K4 K1 117.22(18) . 1_545
O22 K4 O12 96.0(4) 1_545 1_545
O22 K4 O18 166.0(5) 1_545 .
O22 K4 O28 88.0(3) 1_545 .
O22 K4 O6W 63.8(4) 1_545 .
O22 K4 O11W 109.9(6) 1_545 .
O22 K4 O11W 135.9(5) 1_545 5_655
O22 K4 O12W 64.1(8) 1_545 1_545
O22 K4 K3 52.0(3) 1_545 1_545
O22 K4 K1 56.0(2) 1_545 1_545
O28 K4 O6W 60.0(3) . .
O28 K4 O11W 128.4(5) . 5_655
O28 K4 O12W 119.6(6) . 1_545
O28 K4 K3 138.03(17) . 1_545
O28 K4 K1 119.92(16) . 1_545
O6W K4 O11W 109.5(4) . 5_655
O6W K4 O12W 59.6(6) . 1_545
O6W K4 K3 87.7(3) . 1_545
O6W K4 K1 119.5(3) . 1_545
O11W K4 O18 83.7(5) . .
O11W K4 O28 100.5(6) . .
O11W K4 O6W 62.2(6) . .
O11W K4 O11W 47.3(8) . 5_655
O11W K4 O12W 51.4(7) . 1_545
O11W K4 K3 84.8(5) . 1_545
O11W K4 K3 85.4(4) 5_655 1_545
O11W K4 K1 134.4(6) . 1_545
O11W K4 K1 108.9(4) 5_655 1_545
O12W K4 O11W 75.1(8) 1_545 5_655
O12W K4 K3 37.3(4) 1_545 1_545
O12W K4 K1 88.3(4) 1_545 1_545
K3 K4 K1 51.48(6) 1_545 1_545
O2 K2 La2 111.66(16) . 2_655
O2 K2 O1W 147.8(5) . .
O2 K2 O5W 100.7(7) . .
O2 K2 O8W 139.7(3) . 2_645
O2 K2 O9W 83.69(19) . 1_545
O2 K2 O13W 51.9(3) . 1_545
O2 K2 K6 101.40(15) . 2_655
O3 K2 La2 38.07(14) 2_655 2_655
O3 K2 O2 109.6(2) 2_655 .
O3 K2 O1W 91.0(8) 2_655 .
O3 K2 O5W 140.7(6) 2_655 .
O3 K2 O8W 50.4(4) 2_655 2_645
O3 K2 O9W 84.77(19) 2_655 1_545
O3 K2 O13W 141.4(3) 2_655 1_545
O3 K2 K6 101.16(16) 2_655 2_655
O6 K2 La2 45.10(16) 2_655 2_655
O6 K2 O2 72.7(2) 2_655 .
O6 K2 O3 72.7(2) 2_655 2_655
O6 K2 O15 67.5(2) 2_655 .
O6 K2 O25 68.0(2) 2_655 2_655
O6 K2 O1W 138.7(4) 2_655 .
O6 K2 O5W 142.3(4) 2_655 .
O6 K2 O8W 119.3(4) 2_655 2_645
O6 K2 O9W 138.9(3) 2_655 1_545
O6 K2 O13W 120.0(3) 2_655 1_545
O6 K2 K6 50.88(15) 2_655 2_655
O15 K2 La2 104.27(18) . 2_655
O15 K2 O2 64.32(19) . .
O15 K2 O3 139.7(2) . 2_655
O15 K2 O25 95.4(2) . 2_655
O15 K2 O1W 114.9(7) . .
O15 K2 O5W 76.2(5) . .
O15 K2 O8W 155.2(3) . 2_645
O15 K2 O9W 130.58(18) . 1_545
O15 K2 O13W 69.0(3) . 1_545
O15 K2 K6 47.39(16) . 2_655
O25 K2 La2 37.34(14) 2_655 2_655
O25 K2 O2 140.4(2) 2_655 .
O25 K2 O3 63.16(19) 2_655 2_655
O25 K2 O1W 70.8(4) 2_655 .
O25 K2 O5W 107.1(7) 2_655 .
O25 K2 O8W 68.5(3) 2_655 2_645
O25 K2 O9W 130.63(17) 2_655 1_545
O25 K2 O13W 154.2(3) 2_655 1_545
O25 K2 K6 48.42(14) 2_655 2_655
O1W K2 La2 99.8(6) . 2_655
O1W K2 O8W 43.0(8) . 2_645
O1W K2 O9W 73.5(4) . 1_545
O1W K2 O13W 96.6(7) . 1_545
O1W K2 K6 98.4(4) . 2_655
O5W K2 La2 144.3(7) . 2_655
O5W K2 O1W 51.6(9) . .
O5W K2 O8W 90.3(7) . 2_645
O5W K2 O9W 74.0(4) . 1_545
O5W K2 O13W 50.5(7) . 1_545
O5W K2 K6 96.7(4) . 2_655
O8W K2 La2 74.9(4) 2_645 2_655
O8W K2 K6 115.8(2) 2_645 2_655
O9W K2 La2 122.82(13) 1_545 2_655
O9W K2 O8W 62.1(2) 1_545 2_645
O9W K2 O13W 61.6(2) 1_545 1_545
O9W K2 K6 170.2(2) 1_545 2_655
O13W K2 La2 163.6(3) 1_545 2_655
O13W K2 O8W 117.8(4) 1_545 2_645
O13W K2 K6 114.9(2) 1_545 2_655
K6 K2 La2 63.31(6) 2_655 2_655
C12 K3 C22 103.8(3) . .
C12 K3 O12 21.1(2) . .
C12 K3 O22 88.4(3) . .
C12 K3 K1 60.8(2) . .
C22 K3 O12 88.2(3) . .
C22 K3 O22 21.0(2) . .
C22 K3 K1 62.4(3) . .
O1 K3 C12 86.2(3) . .
O1 K3 C22 86.5(3) . .
O1 K3 O12 99.4(3) . .
O1 K3 O22 99.7(3) . .
O1 K3 K1 44.46(14) . .
O11 K3 C12 23.4(2) . .
O11 K3 C22 100.7(3) . .
O11 K3 O1 62.78(19) . .
O11 K3 O12 39.9(2) . .
O11 K3 O22 92.2(3) . .
O11 K3 O10W 136.0(2) . .
O11 K3 K1 43.93(14) . .
O12 K3 O22 70.0(2) . .
O12 K3 K1 63.1(3) . .
O17 K3 C12 73.3(3) . .
O17 K3 C22 155.4(3) . .
O17 K3 O1 69.0(2) . .
O17 K3 O11 66.6(2) . .
O17 K3 O12 93.4(2) . .
O17 K3 O21 132.3(2) . .
O17 K3 O22 158.7(3) . .
O17 K3 O27 101.0(2) . .
O17 K3 O10W 79.5(2) . .
O17 K3 K1 96.58(18) . .
O21 K3 C12 100.0(3) . .
O21 K3 C22 23.1(2) . .
O21 K3 O1 63.5(2) . .
O21 K3 O11 88.5(2) . .
O21 K3 O12 91.2(3) . .
O21 K3 O22 39.2(2) . .
O21 K3 O10W 135.5(2) . .
O21 K3 K1 45.28(15) . .
O22 K3 K1 64.3(3) . .
O27 K3 C12 156.1(3) . .
O27 K3 C22 71.5(3) . .
O27 K3 O1 70.3(2) . .
O27 K3 O11 132.8(2) . .
O27 K3 O12 157.4(3) . .
O27 K3 O21 66.2(2) . .
O27 K3 O22 91.3(2) . .
O27 K3 O10W 79.0(2) . .
O27 K3 K1 97.70(17) . .
O10W K3 C12 121.3(3) . .
O10W K3 C22 120.4(3) . .
O10W K3 O1 129.7(2) . .
O10W K3 O12 121.1(3) . .
O10W K3 O22 120.3(3) . .
O10W K3 K1 174.19(19) . .
O12W K3 C12 87.4(8) . .
O12W K3 C22 74.7(7) . .
O12W K3 O1 158.1(5) . .
O12W K3 O11 109.2(7) . .
O12W K3 O12 69.3(7) . .
O12W K3 O17 128.6(8) . .
O12W K3 O21 97.2(7) . .
O12W K3 O22 59.2(6) . .
O12W K3 O27 112.8(9) . .
O12W K3 O10W 70.9(5) . .
O12W K3 K1 114.9(4) . .
La1 K1 K1 98.37(7) . 2_655
La2 K1 La1 90.25(6) . .
La2 K1 K1 100.17(6) . 2_655
O1 K1 La1 45.83(14) . .
O1 K1 La2 44.42(14) . .
O1 K1 O4 73.5(2) . 2_655
O1 K1 O21 66.1(2) . .
O1 K1 O8W 137.5(3) . .
O1 K1 O9W 144.9(3) . .
O1 K1 O13W 137.9(3) . .
O1 K1 K3 48.15(15) . .
O1 K1 K1 103.15(15) . 2_655
O4 K1 La1 37.58(15) 2_655 .
O4 K1 La2 112.16(17) 2_655 .
O4 K1 O21 138.7(2) 2_655 .
O4 K1 O8W 148.4(3) 2_655 .
O4 K1 O9W 87.1(2) 2_655 .
O4 K1 O13W 86.6(4) 2_655 .
O4 K1 K3 99.66(17) 2_655 .
O4 K1 K1 65.18(16) 2_655 2_655
O5 K1 La1 112.95(17) . .
O5 K1 La2 37.83(15) . .
O5 K1 O1 72.9(2) . .
O5 K1 O4 112.0(2) . 2_655
O5 K1 O21 64.1(2) . .
O5 K1 O8W 88.4(5) . .
O5 K1 O9W 88.50(19) . .
O5 K1 O13W 149.0(3) . .
O5 K1 K3 99.16(17) . .
O5 K1 K1 67.63(16) . 2_655
O11 K1 La1 37.48(14) . .
O11 K1 La2 102.62(18) . .
O11 K1 O1 66.5(2) . .
O11 K1 O4 64.2(2) . 2_655
O11 K1 O5 138.6(2) . .
O11 K1 O21 91.4(2) . .
O11 K1 O8W 116.2(6) . .
O11 K1 O9W 130.34(19) . .
O11 K1 O13W 71.4(3) . .
O11 K1 K3 46.31(17) . .
O11 K1 K1 129.16(18) . 2_655
O21 K1 La1 103.14(16) . .
O21 K1 La2 37.98(14) . .
O21 K1 O8W 71.4(3) . .
O21 K1 O9W 131.86(18) . .
O21 K1 O13W 118.1(5) . .
O21 K1 K3 45.81(15) . .
O21 K1 K1 131.62(16) . 2_655
O8W K1 La1 153.7(6) . .
O8W K1 La2 98.8(3) . .
O8W K1 O9W 68.9(4) . .
O8W K1 O13W 65.6(5) . .
O8W K1 K3 100.6(4) . .
O8W K1 K1 104.2(5) . 2_655
O9W K1 La1 124.39(13) . .
O9W K1 La2 126.19(12) . .
O9W K1 K3 166.9(2) . .
O9W K1 K1 41.8(2) . 2_655
O13W K1 La1 97.0(3) . .
O13W K1 La2 156.1(4) . .
O13W K1 O9W 67.0(4) . .
O13W K1 K3 102.0(4) . .
O13W K1 K1 101.2(4) . 2_655
K3 K1 La1 62.21(5) . .
K3 K1 La2 61.56(6) . .
K3 K1 K1 151.29(5) . 2_655
C14 K5 K2 106.36(17) 2_645 2_655
C14 K5 K6 135.61(18) 2_645 .
C14 K5 K6 90.52(16) 2_645 4_545
O14 K5 C14 18.5(2) 2_645 2_645
O14 K5 O24 84.6(2) 2_645 1_545
O14 K5 O1W 118.2(5) 2_645 2_655
O14 K5 O5W 85.6(4) 2_645 2_655
O14 K5 K2 123.37(15) 2_645 2_655
O14 K5 K6 72.02(15) 2_645 4_545
O14 K5 K6 136.69(17) 2_645 .
O16 K5 C14 89.1(4) 2_655 2_645
O16 K5 O14 91.5(3) 2_655 2_645
O16 K5 O24 174.9(3) 2_655 1_545
O16 K5 O26 93.3(4) 2_655 .
O16 K5 O1W 103.3(4) 2_655 2_655
O16 K5 O5W 70.8(6) 2_655 2_655
O16 K5 K2 62.5(2) 2_655 2_655
O16 K5 K6 99.9(3) 2_655 4_545
O16 K5 K6 46.8(3) 2_655 .
O24 K5 C14 88.1(2) 1_545 2_645
O24 K5 O1W 81.5(3) 1_545 2_655
O24 K5 O5W 112.0(5) 1_545 2_655
O24 K5 K2 122.48(15) 1_545 2_655
O24 K5 K6 136.23(17) 1_545 .
O24 K5 K6 75.81(14) 1_545 4_545
O26 K5 C14 165.4(3) . 2_645
O26 K5 O14 173.8(2) . 2_645
O26 K5 O24 90.4(3) . 1_545
O26 K5 O1W 64.4(5) . 2_655
O26 K5 O5W 99.8(5) . 2_655
O26 K5 K2 62.57(19) . 2_655
O26 K5 K6 103.2(2) . 4_545
O26 K5 K6 47.2(3) . .
O1W K5 C14 101.0(5) 2_655 2_645
O1W K5 K2 41.5(3) 2_655 2_655
O1W K5 K6 154.2(4) 2_655 4_545
O1W K5 K6 87.4(4) 2_655 .
O5W K5 C14 67.5(4) 2_655 2_645
O5W K5 O1W 47.1(6) 2_655 2_655
O5W K5 K2 39.8(3) 2_655 2_655
O5W K5 K6 89.4(3) 2_655 .
O5W K5 K6 155.7(5) 2_655 4_545
O7W K5 C14 114.5(3) 4_545 2_645
O7W K5 O14 97.3(3) 4_545 2_645
O7W K5 O16 76.3(5) 4_545 2_655
O7W K5 O24 100.9(3) 4_545 1_545
O7W K5 O26 80.0(4) 4_545 .
O7W K5 O1W 144.4(5) 4_545 2_655
O7W K5 O5W 147.1(6) 4_545 2_655
O7W K5 K2 120.3(4) 4_545 2_655
O7W K5 K6 66.1(4) 4_545 .
O7W K5 K6 34.3(4) 4_545 4_545
K2 K5 K6 154.64(7) 2_655 4_545
K6 K5 K2 54.27(6) . 2_655
K6 K5 K6 100.45(7) . 4_545
C16 K6 La2 120.3(2) 2_655 .
C16 K6 C26 108.1(3) 2_655 .
C16 K6 O16 22.4(3) 2_655 2_655
C16 K6 O26 93.6(3) 2_655 .
C16 K6 K2 62.3(2) 2_655 2_655
C26 K6 La2 53.24(18) . .
C26 K6 O26 22.6(2) . .
C26 K6 K2 62.6(2) . 2_655
O6 K6 La2 43.14(14) . .
O6 K6 C16 84.7(3) . 2_655
O6 K6 C26 85.0(2) . .
O6 K6 O16 100.9(3) . 2_655
O6 K6 O26 101.0(2) . .
O6 K6 K2 43.31(14) . 2_655
O13 K6 La2 102.16(15) 2_655 .
O13 K6 C16 70.3(3) 2_655 2_655
O13 K6 C26 151.9(2) 2_655 .
O13 K6 O6 66.9(2) 2_655 .
O13 K6 O15 64.2(2) 2_655 2_655
O13 K6 O16 91.1(2) 2_655 2_655
O13 K6 O25 128.3(2) 2_655 .
O13 K6 O26 160.1(3) 2_655 .
O13 K6 O7W 78.2(2) 2_655 .
O13 K6 K2 94.45(16) 2_655 2_655
O15 K6 La2 98.15(14) 2_655 .
O15 K6 C16 23.7(2) 2_655 2_655
O15 K6 C26 102.5(3) 2_655 .
O15 K6 O6 61.12(19) 2_655 .
O15 K6 O16 42.1(2) 2_655 2_655
O15 K6 O25 88.86(19) 2_655 .
O15 K6 O26 96.3(2) 2_655 .
O15 K6 K2 44.41(14) 2_655 2_655
O16 K6 La2 125.6(3) 2_655 .
O16 K6 C26 94.0(3) 2_655 .
O16 K6 O26 75.4(2) 2_655 .
O16 K6 K2 67.1(3) 2_655 2_655
O23 K6 La2 34.87(14) . .
O23 K6 C16 151.4(3) . 2_655
O23 K6 C26 70.1(2) . .
O23 K6 O6 66.7(2) . .
O23 K6 O13 97.6(2) . 2_655
O23 K6 O15 127.7(2) . 2_655
O23 K6 O16 160.0(3) . 2_655
O23 K6 O25 63.83(19) . .
O23 K6 O26 91.2(2) . .
O23 K6 O7W 81.4(3) . .
O23 K6 K2 94.18(15) . 2_655
O25 K6 La2 35.74(13) . .
O25 K6 C16 102.6(3) . 2_655
O25 K6 C26 23.6(2) . .
O25 K6 O6 61.37(19) . .
O25 K6 O16 96.7(3) . 2_655
O25 K6 O26 42.1(2) . .
O25 K6 K2 44.79(13) . 2_655
O26 K6 La2 75.40(15) . .
O26 K6 K2 67.1(2) . 2_655
O7W K6 La2 116.2(2) . .
O7W K6 C16 119.3(3) . 2_655
O7W K6 C26 122.6(3) . .
O7W K6 O6 127.6(3) . .
O7W K6 O15 133.6(2) . 2_655
O7W K6 O16 118.1(3) . 2_655
O7W K6 O25 137.1(2) . .
O7W K6 O26 120.9(3) . .
O7W K6 K2 170.8(2) . 2_655
K2 K6 La2 59.48(5) 2_655 .

loop_
_geom_bond_atom_site_label_1
_geom_bond_atom_site_label_2
_geom_bond_distance
_geom_bond_site_symmetry_2
La1 C1 3.135(9) .
La1 C2 3.107(11) 2_655
La1 N1 2.870(7) .
La1 N2 2.875(7) .
La1 O1 2.914(7) .
La1 O2 2.539(6) .
La1 O4 2.515(7) 2_655
La1 O6 2.889(7) 2_655
La1 O11 2.519(7) .
La1 O13 2.526(7) .
La1 O15 2.509(7) .
La1 O17 2.547(7) .
La2 C1 3.105(9) .
La2 C2 3.091(11) .
La2 N3 2.873(7) .
La2 N4 2.912(8) .
La2 O1 2.845(7) .
La2 O3 2.532(7) .
La2 O5 2.532(7) .
La2 O6 2.880(7) .
La2 O21 2.530(7) .
La2 O23 2.528(6) .
La2 O25 2.501(6) .
La2 O27 2.543(7) .
C1 O1 1.286(12) .
C1 O2 1.285(11) .
C1 O3 1.285(11) .
C2 La1 3.107(11) 2_655
C2 O4 1.302(12) .
C2 O5 1.301(12) .
C2 O6 1.252(13) .
C11 C12 1.518(15) .
C11 N1 1.481(12) .
C12 O11 1.250(12) .
C12 O12 1.198(14) .
C12 K3 3.143(12) .
C13 C14 1.527(14) .
C13 N1 1.466(11) .
C14 O13 1.244(12) .
C14 O14 1.254(11) .
C14 K5 3.510(10) 2_665
C15 C16 1.511(14) .
C15 N2 1.468(11) .
C16 O15 1.249(12) .
C16 O16 1.210(13) .
C16 K6 3.107(12) 2_655
C17 C18 1.513(13) .
C17 N2 1.484(11) .
C18 O17 1.248(13) .
C18 O18 1.265(13) .
C19 C20 1.520(13) .
C19 C31 1.544(13) .
C19 N1 1.506(11) .
C20 C34 1.544(12) .
C20 N2 1.499(11) .
C21 C22 1.508(15) .
C21 N3 1.472(10) .
C22 O21 1.240(12) .
C22 O22 1.212(14) .
C22 K3 3.156(11) .
C23 C24 1.532(13) .
C23 N3 1.472(11) .
C24 O23 1.260(11) .
C24 O24 1.258(11) .
C25 C26 1.505(14) .
C25 N4 1.468(10) .
C26 O25 1.252(11) .
C26 O26 1.224(12) .
C26 K6 3.110(10) .
C27 C28 1.514(13) .
C27 N4 1.481(11) .
C28 O27 1.245(12) .
C28 O28 1.256(11) .
C29 C30 1.531(12) .
C29 C35 1.541(12) .
C29 N3 1.502(11) .
C30 C38 1.525(12) .
C30 N4 1.493(11) .
C31 C32 1.530(14) .
C32 C33 1.503(14) .
C33 C34 1.518(13) .
C35 C36 1.519(14) .
C36 C37 1.509(15) .
C37 C38 1.544(13) .
O1 K3 2.944(7) .
O1 K1 2.768(7) .
O2 K2 2.839(7) .
O3 K2 2.817(7) 2_655
O4 La1 2.515(7) 2_655
O4 K1 2.788(8) 2_655
O5 K1 2.748(7) .
O6 La1 2.889(7) 2_655
O6 K2 2.726(7) 2_655
O6 K6 3.083(7) .
O11 K3 2.855(8) .
O11 K1 2.739(7) .
O12 K4 2.597(10) 1_565
O12 K3 3.317(18) .
O13 K6 2.737(7) 2_655
O14 K5 2.756(7) 2_665
O15 K2 2.774(7) .
O15 K6 2.918(8) 2_655
O16 K5 2.611(10) 2_655
O16 K6 3.109(15) 2_655
O17 K3 2.669(7) .
O18 K4 2.755(8) .
O21 K3 2.832(7) .
O21 K1 2.806(7) .
O22 K4 2.584(9) 1_565
O22 K3 3.389(15) .
O23 K6 2.685(7) .
O24 K5 2.772(7) 1_565
O25 K2 2.796(7) 2_655
O25 K6 2.969(7) .
O26 K5 2.633(8) .
O26 K6 3.127(12) .
O27 K3 2.687(7) .
O28 K4 2.802(7) .
O1W K2 2.938(17) .
O1W K5 3.31(3) 2_655
O5W K2 2.869(15) .
O5W K5 2.97(3) 2_655
O6W K4 3.028(11) .
O7W K5 2.605(9) 4
O7W K6 2.803(16) .
O8W K2 3.37(2) 2_665
O8W K1 2.854(14) .
O9W K2 3.005(9) 1_565
O9W K2 3.005(9) 2_665
O9W K1 2.984(9) .
O9W K1 2.984(9) 2_655
O10W K3 2.855(9) .
O11W K4 3.38(2) 5_655
O11W K4 2.661(19) .
O12W K4 3.09(2) 1_565
O12W K3 2.63(2) .
O13W K2 3.311(19) 1_565
O13W K1 2.895(12) .
K4 O12 2.597(10) 1_545
K4 O22 2.584(9) 1_545
K4 O11W 3.38(2) 5_655
K4 O12W 3.09(2) 1_545
K4 K3 4.302(4) 1_545
K4 K1 4.743(4) 1_545
K2 La2 4.060(3) 2_655
K2 O3 2.817(7) 2_655
K2 O6 2.726(7) 2_655
K2 O25 2.796(7) 2_655
K2 O8W 3.37(2) 2_645
K2 O9W 3.005(9) 1_545
K2 O13W 3.311(19) 1_545
K2 K6 3.962(4) 2_655
K3 K1 3.948(4) .
K1 O4 2.788(8) 2_655
K1 K1 4.453(6) 2_655
K5 C14 3.511(10) 2_645
K5 O14 2.756(7) 2_645
K5 O16 2.611(10) 2_655
K5 O24 2.772(7) 1_545
K5 O1W 3.31(3) 2_655
K5 O5W 2.97(3) 2_655
K5 O7W 2.605(9) 4_545
K5 K2 4.434(3) 2_655
K5 K6 4.247(4) .
K5 K6 4.539(3) 4_545
K6 C16 3.107(12) 2_655
K6 O13 2.737(7) 2_655
K6 O15 2.918(8) 2_655
K6 O16 3.109(15) 2_655
K6 K2 3.963(4) 2_655

loop_
_geom_torsion_atom_site_label_1
_geom_torsion_atom_site_label_2
_geom_torsion_atom_site_label_3
_geom_torsion_atom_site_label_4
_geom_torsion
_geom_torsion_site_symmetry_1
_geom_torsion_site_symmetry_4
La1 C1 O1 La2 177.9(3) . .
La1 C1 O1 K3 88.3(5) . .
La1 C1 O1 K1 -88.2(11) . .
La1 C1 O2 K2 117.3(8) . .
La1 C2 O4 K1 118.4(8) 2_655 2_655
La1 C2 O5 La2 -163(4) 2_655 .
La1 C2 O5 K1 82(4) 2_655 .
La1 C2 O6 La2 176.8(2) 2_655 .
La1 C2 O6 K2 -91.9(15) 2_655 2_655
La1 C2 O6 K6 88.4(5) 2_655 .
La2 C1 O1 La1 -177.9(3) . .
La2 C1 O1 K3 -89.6(5) . .
La2 C1 O1 K1 93.8(11) . .
La2 C1 O3 K2 -114.1(7) . 2_655
La2 C2 O5 K1 -114.9(7) . .
La2 C2 O6 La1 -176.8(2) . 2_655
La2 C2 O6 K2 91.4(15) . 2_655
La2 C2 O6 K6 -88.3(5) . .
C11 C12 O11 La1 2.8(17) . .
C11 C12 O11 K3 -101.9(10) . .
C11 C12 O11 K1 167.3(7) . .
C11 C12 O12 K4 144(4) . 1_565
C11 C12 O12 K3 113.2(12) . .
C12 C11 N1 La1 37.1(9) . .
C12 C11 N1 C13 -71.9(10) . .
C12 C11 N1 C19 166.8(8) . .
C13 C14 O13 La1 -12.8(11) . .
C13 C14 O13 K6 175.9(5) . 2_655
C13 C14 O14 K5 87.1(8) . 2_665
C14 C13 N1 La1 50.5(7) . .
C14 C13 N1 C11 164.6(7) . .
C14 C13 N1 C19 -71.2(9) . .
C15 C16 O15 La1 -7.3(16) . .
C15 C16 O15 K2 166.0(7) . .
C15 C16 O15 K6 -109.4(11) . 2_655
C15 C16 O16 K5 -165.0(18) . 2_655
C15 C16 O16 K6 114.1(11) . 2_655
C16 C15 N2 La1 35.8(10) . .
C16 C15 N2 C17 -73.4(10) . .
C16 C15 N2 C20 164.1(9) . .
C17 C18 O17 La1 -15.0(11) . .
C17 C18 O17 K3 175.5(6) . .
C17 C18 O18 K4 88.9(9) . .
C18 C17 N2 La1 50.6(8) . .
C18 C17 N2 C15 164.2(8) . .
C18 C17 N2 C20 -71.9(9) . .
C19 C20 C34 C33 -54.3(11) . .
C19 C20 N2 La1 43.4(8) . .
C19 C20 N2 C15 -80.7(9) . .
C19 C20 N2 C17 156.8(7) . .
C19 C31 C32 C33 57.8(12) . .
C20 C19 C31 C32 -53.7(11) . .
C20 C19 N1 La1 44.1(9) . .
C20 C19 N1 C11 -82.1(9) . .
C20 C19 N1 C13 156.5(8) . .
C21 C22 O21 La2 0.4(16) . .
C21 C22 O21 K3 105.3(10) . .
C21 C22 O21 K1 -163.2(7) . .
C21 C22 O22 K4 -145(3) . 1_565
C21 C22 O22 K3 -119.0(13) . .
C22 C21 N3 La2 -36.3(9) . .
C22 C21 N3 C23 72.6(10) . .
C22 C21 N3 C29 -166.4(8) . .
C23 C24 O23 La2 13.3(12) . .
C23 C24 O23 K6 -177.1(6) . .
C23 C24 O24 K5 -84.2(9) . 1_565
C24 C23 N3 La2 -51.9(8) . .
C24 C23 N3 C21 -165.6(7) . .
C24 C23 N3 C29 71.4(9) . .
C25 C26 O25 La2 12.7(13) . .
C25 C26 O25 K2 -167.6(6) . 2_655
C25 C26 O25 K6 111.6(8) . .
C25 C26 O26 K5 167.5(14) . .
C25 C26 O26 K6 -115.2(9) . .
C26 C25 N4 La2 -33.4(9) . .
C26 C25 N4 C27 74.6(10) . .
C26 C25 N4 C30 -161.8(8) . .
C27 C28 O27 La2 16.7(12) . .
C27 C28 O27 K3 -179.2(6) . .
C27 C28 O28 K4 -87.2(9) . .
C28 C27 N4 La2 -50.2(8) . .
C28 C27 N4 C25 -162.2(8) . .
C28 C27 N4 C30 72.6(9) . .
C29 C30 C38 C37 50.7(10) . .
C29 C30 N4 La2 -42.1(7) . .
C29 C30 N4 C25 81.2(9) . .
C29 C30 N4 C27 -155.4(7) . .
C29 C35 C36 C37 -58.6(10) . .
C30 C29 C35 C36 52.1(10) . .
C30 C29 N3 La2 -44.1(8) . .
C30 C29 N3 C21 81.9(9) . .
C30 C29 N3 C23 -158.0(7) . .
C31 C19 C20 C34 50.5(11) . .
C31 C19 C20 N2 176.3(7) . .
C31 C19 N1 La1 168.7(6) . .
C31 C19 N1 C11 42.5(10) . .
C31 C19 N1 C13 -78.9(9) . .
C31 C32 C33 C34 -58.6(12) . .
C32 C33 C34 C20 58.1(11) . .
C34 C20 N2 La1 168.5(6) . .
C34 C20 N2 C15 44.5(10) . .
C34 C20 N2 C17 -78.0(9) . .
C35 C29 C30 C38 -47.0(10) . .
C35 C29 C30 N4 -174.0(7) . .
C35 C29 N3 La2 -171.6(5) . .
C35 C29 N3 C21 -45.6(10) . .
C35 C29 N3 C23 74.5(9) . .
C35 C36 C37 C38 59.1(10) . .
C36 C37 C38 C30 -56.9(10) . .
C38 C30 N4 La2 -168.9(5) . .
C38 C30 N4 C25 -45.5(10) . .
C38 C30 N4 C27 77.8(9) . .
N1 C11 C12 O11 -30.2(15) . .
N1 C11 C12 O12 158.1(15) . .
N1 C11 C12 K3 -103.2(7) . .
N1 C13 C14 O13 -32.8(11) . .
N1 C13 C14 O14 149.3(8) . .
N1 C13 C14 K5 -164.1(5) . 2_665
N1 C19 C20 C34 176.2(7) . .
N1 C19 C20 N2 -58.1(10) . .
N1 C19 C31 C32 -178.6(8) . .
N2 C15 C16 O15 -23.8(15) . .
N2 C15 C16 O16 165.8(13) . .
N2 C15 C16 K6 -104.5(8) . 2_655
N2 C17 C18 O17 -31.2(12) . .
N2 C17 C18 O18 149.9(8) . .
N2 C20 C34 C33 -179.4(8) . .
N3 C21 C22 O21 27.9(15) . .
N3 C21 C22 O22 -154.6(14) . .
N3 C21 C22 K3 100.7(8) . .
N3 C23 C24 O23 33.2(12) . .
N3 C23 C24 O24 -149.8(8) . .
N3 C29 C30 C38 -176.0(7) . .
N3 C29 C30 N4 57.0(9) . .
N3 C29 C35 C36 179.6(7) . .
N4 C25 C26 O25 19.6(13) . .
N4 C25 C26 O26 -165.8(10) . .
N4 C25 C26 K6 102.9(7) . .
N4 C27 C28 O27 30.6(12) . .
N4 C27 C28 O28 -150.6(8) . .
N4 C30 C38 C37 176.8(7) . .
O1 C1 O2 La1 -1.6(10) . .
O1 C1 O2 K2 115.6(9) . .
O1 C1 O3 La2 -1.2(10) . .
O1 C1 O3 K2 -115.3(9) . 2_655
O2 C1 O1 La1 1.4(9) . .
O2 C1 O1 La2 179.3(8) . .
O2 C1 O1 K3 89.7(10) . .
O2 C1 O1 K1 -86.8(13) . .
O2 C1 O3 La2 -179.4(8) . .
O2 C1 O3 K2 66.4(12) . 2_655
O3 C1 O1 La1 -176.9(8) . .
O3 C1 O1 La2 1.0(9) . .
O3 C1 O1 K3 -88.6(9) . .
O3 C1 O1 K1 94.9(14) . .
O3 C1 O2 La1 176.6(8) . .
O3 C1 O2 K2 -66.1(13) . .
O4 C2 O5 La2 -179.5(7) . .
O4 C2 O5 K1 65.5(11) . .
O4 C2 O6 La1 2.8(9) . 2_655
O4 C2 O6 La2 179.5(9) . .
O4 C2 O6 K2 -89.1(17) . 2_655
O4 C2 O6 K6 91.2(10) . .
O5 C2 O4 La1 176.2(7) . 2_655
O5 C2 O4 K1 -65.4(12) . 2_655
O5 C2 O6 La1 -176.7(9) . 2_655
O5 C2 O6 La2 0.1(9) . .
O5 C2 O6 K2 91.5(18) . 2_655
O5 C2 O6 K6 -88.2(10) . .
O6 C2 O4 La1 -3.3(11) . 2_655
O6 C2 O4 K1 115.1(9) . 2_655
O6 C2 O5 La2 -0.1(11) . .
O6 C2 O5 K1 -115.1(10) . .
O11 C12 O12 K4 -27(6) . 1_565
O11 C12 O12 K3 -58.2(14) . .
O12 C12 O11 La1 173.9(14) . .
O12 C12 O11 K3 69.2(18) . .
O12 C12 O11 K1 -22(2) . .
O13 C14 O14 K5 -90.7(11) . 2_665
O14 C14 O13 La1 164.9(7) . .
O14 C14 O13 K6 -6.4(14) . 2_655
O15 C16 O16 K5 25(4) . 2_655
O15 C16 O16 K6 -55.9(14) . 2_655
O16 C16 O15 La1 162.2(13) . .
O16 C16 O15 K2 -24(2) . .
O16 C16 O15 K6 60.1(16) . 2_655
O17 C18 O18 K4 -89.9(11) . .
O18 C18 O17 La1 163.8(7) . .
O18 C18 O17 K3 -5.8(15) . .
O21 C22 O22 K4 32(5) . 1_565
O21 C22 O22 K3 58.5(12) . .
O22 C22 O21 La2 -177.1(13) . .
O22 C22 O21 K3 -72.1(16) . .
O22 C22 O21 K1 19(2) . .
O23 C24 O24 K5 92.6(10) . 1_565
O24 C24 O23 La2 -163.3(7) . .
O24 C24 O23 K6 6.2(14) . .
O25 C26 O26 K5 -18(3) . .
O25 C26 O26 K6 59.0(11) . .
O26 C26 O25 La2 -161.4(10) . .
O26 C26 O25 K2 18.3(17) . 2_655
O26 C26 O25 K6 -62.5(12) . .
O27 C28 O28 K4 91.5(11) . .
O28 C28 O27 La2 -162.0(7) . .
O28 C28 O27 K3 2.1(16) . .
K3 C12 O11 La1 104.7(8) . .
K3 C12 O11 K1 -90.8(7) . .
K3 C12 O12 K4 31(5) . 1_565
K3 C22 O21 La2 -105.0(7) . .
K3 C22 O21 K1 91.5(7) . .
K3 C22 O22 K4 -26(4) . 1_565
K5 C14 O13 La1 114.1(6) 2_665 .
K5 C14 O13 K6 -57.3(8) 2_665 2_655
K6 C16 O15 La1 102.1(7) 2_655 .
K6 C16 O15 K2 -84.6(7) 2_655 .
K6 C16 O16 K5 81(2) 2_655 2_655
K6 C26 O25 La2 -98.9(6) . .
K6 C26 O25 K2 80.8(6) . 2_655
K6 C26 O26 K5 -77.3(18) . .
